data_1531965
loop_
_publ_author_name
'Obbade, S.'
'Dion, C.'
'Duvieubourg, L.'
'Abraham, F.'
'Saadi, M.'

_publ_section_title
;
 Synthesis and crystal structure of alpha- and beta-(Rb6 U5 V2 O23), a new
 layered compound
;
_journal_name_full 'Journal of Solid State Chemistry'
_journal_page_first 1
_journal_page_last 12
_journal_volume 173
_journal_year 2003
_chemical_formula_sum 'O23 Rb6 U5 V2'
_chemical_name_systematic 'Rb6 (U O2)5 (V O4)2 O5'
_space_group_IT_number 15
_symmetry_space_group_name_Hall '-C 2yc'
_symmetry_space_group_name_H-M 'C 1 2/c 1'
_cell_angle_alpha 90
_cell_angle_beta 103.92
_cell_angle_gamma 90
_cell_formula_units_Z 4
_cell_length_a 24.887
_cell_length_b 7.099
_cell_length_c 14.376
_cell_volume 2465.260
_citation_journal_id_ASTM JSSCBI
_cod_data_source_file Obbade_JSSCBI_2003_1566.cif
_cod_data_source_block O23Rb6U5V2
_cod_original_cell_volume 2465.26
_cod_database_code 1531965

loop_
_symmetry_equiv_pos_as_xyz
x,y,z
-x,y,-z+1/2
-x,-y,-z
x,-y,z-1/2
x+1/2,y+1/2,z
-x+1/2,y+1/2,-z+1/2
-x+1/2,-y+1/2,-z
x+1/2,-y+1/2,z-1/2

loop_
_atom_site_label
_atom_site_type_symbol
_atom_site_fract_x
_atom_site_fract_y
_atom_site_fract_z
_atom_site_occupancy
_atom_site_U_iso_or_equiv
U2 U+6 0.08314 0.5545 0.82897 1 0.0
Rb2 Rb+1 0.13083 0.2532 0.61466 1 0.0
O7 O-2 -0.0646 0.8714 0.6815 1 0.0
O10 O-2 0.3202 0.1493 0.1107 1 0.0
O3 O-2 0.1083 0.5712 0.7182 1 0.0
O9 O-2 0.0792 0.238 0.8205 1 0.0
O5 O-2 0.1651 0.0087 0.7714 1 0.0
V1 V+5 0.28199 -0.0479 0.0694 1 0.0
O8 O-2 0.2432 -0.0042 0.9561 1 0.0
O11 O-2 0.2417 0.8996 0.1399 1 0.0
U1 U+6 0.14618 0.03641 0.88365 1 0.0
O2 O-2 0.0626 0.5446 0.9446 1 0.0
Rb1 Rb+1 0.03557 0.2467 0.05248 1 0.0
O6 O-2 0.3375 0.7841 0.08 1 0.0
O4 O-2 0.1297 0.069 0.9989 1 0.0
O12 O-2 0 0.49 0.75 1 0.0
Rb3 Rb+1 0.29099 0.2199 0.82973 1 0.0
U3 U+6 0 0.09559 0.75 1 0.0
O1 O-2 0.0232 0.1024 0.6375 1 0.0
